data_1575328
loop_
_publ_author_name
'Mensing, Luca'
'Sch\"afer, Tim'
'Layh, Marcus'
'Hebenbrock, Marian'

_publ_section_title
;
 Gone with the Wind---Adducts of Volatile Pyridine Derivatives and
 Copper(II) Acetylacetonate
;
_journal_issue 8
_journal_name_full Crystals
_journal_page_first 690
_journal_paper_doi 10.3390/cryst15080690
_journal_volume 15
_journal_year 2025
_chemical_formula_sum 'C22 H24 Cu N2 O4'
_chemical_formula_weight 443.97
_space_group_crystal_system triclinic
_space_group_IT_number 2
_space_group_name_Hall '-P 1'
_space_group_name_H-M_alt 'P -1'
_atom_sites_solution_hydrogens geom
_atom_sites_solution_primary 'Intrinsic Phasing'
_audit_creation_method
;FinalCif 2024.9-0 by Daniel Kratzert, Freiburg 2025, 
https://dkratzert.de/finalcif.html
;
_cell_angle_alpha 69.7330(10)
_cell_angle_beta 62.2510(10)
_cell_angle_gamma 76.4940(10)
_cell_formula_units_Z 1
_cell_length_a 8.2115(3)
_cell_length_b 8.6888(3)
_cell_length_c 8.7538(3)
_cell_measurement_reflns_used 3089
_cell_measurement_temperature 100(2)
_cell_measurement_theta_max 29.5491
_cell_measurement_theta_min 2.5083
_cell_measurement_wavelength 0.71073
_cell_volume 516.55(3)
_computing_cell_refinement 'SAINT V8.41 (Bruker AXS LLC)'
_computing_data_reduction 'SAINT V8.41 (Bruker AXS LLC)'
_computing_molecular_graphics 'shelXle (C.B. Huebschle, rev 1503)'
_computing_structure_refinement 'SHELXL-2019/2 (Sheldrick, 2019)'
_computing_structure_solution 'SHELXT 2018/2 (Sheldrick, 2018)'
_diffrn_ambient_environment N~2~
_diffrn_ambient_temperature 100(2)
_diffrn_detector CPAD
_diffrn_detector_area_resol_mean 7.391
_diffrn_detector_type 'Bruker PHOTON III'
_diffrn_measured_fraction_theta_full 0.996
_diffrn_measured_fraction_theta_max 0.998
_diffrn_measurement_details
;<Phi   scan: start=   0.0; len= 180.0; end= 180.0 at [Counterclockwise Eulerian 
angles: dx= 50.00 mm theta=   0.000 deg omega=   0.000 deg chi=  54.708 deg] 
measure for 1.0 seconds; frame angle 1.00 degrees, wavelength=0.71073>
<Omega scan: start= 157.0; len= 184.8; end= 341.8 at [Counterclockwise Eulerian 
angles: dx= 50.00 mm theta= -10.000 deg phi=   0.000 deg chi=  54.708 deg] 
measure for 4.0 seconds; frame angle 0.30 degrees, wavelength=0.71073>
<Omega scan: start= 157.0; len= 184.8; end= 341.8 at [Counterclockwise Eulerian 
angles: dx= 50.00 mm theta= -10.000 deg phi= 120.001 deg chi=  54.708 deg] 
measure for 4.0 seconds; frame angle 0.30 degrees, wavelength=0.71073>
<Omega scan: start= 157.0; len= 184.8; end= 341.8 at [Counterclockwise Eulerian 
angles: dx= 50.00 mm theta= -10.000 deg phi= 239.999 deg chi=  54.708 deg] 
measure for 4.0 seconds; frame angle 0.30 degrees, wavelength=0.71073>
;
_diffrn_measurement_device 'FIXED CHI diffractometer'
_diffrn_measurement_device_type 'Bruker D8 VENTURE'
_diffrn_measurement_method '\w and \f scans'
_diffrn_radiation_monochromator 'multilayer mirror'
_diffrn_radiation_probe x-ray
_diffrn_radiation_type 'Mo K\a'
_diffrn_radiation_wavelength 0.71073
_diffrn_reflns_av_R_equivalents 0.0369
_diffrn_reflns_av_unetI/netI 0.0466
_diffrn_reflns_Laue_measured_fraction_full 0.996
_diffrn_reflns_Laue_measured_fraction_max 0.998
_diffrn_reflns_limit_h_max 11
_diffrn_reflns_limit_h_min -11
_diffrn_reflns_limit_k_max 12
_diffrn_reflns_limit_k_min -12
_diffrn_reflns_limit_l_max 12
_diffrn_reflns_limit_l_min -12
_diffrn_reflns_number 8874
_diffrn_reflns_point_group_measured_fraction_full 0.996
_diffrn_reflns_point_group_measured_fraction_max 0.998
_diffrn_reflns_reduction_process narrow-frame
_diffrn_reflns_theta_full 25.242
_diffrn_reflns_theta_max 30.017
_diffrn_reflns_theta_min 2.508
_diffrn_source 'microfocus sealed tube'
_diffrn_source_current 1.4
_diffrn_source_target Mo
_diffrn_source_type 'INCOATEC I\mS 3.0'
_diffrn_source_voltage 50
_exptl_absorpt_coefficient_mu 1.087
_exptl_absorpt_correction_T_max 0.7460
_exptl_absorpt_correction_T_min 0.679
_exptl_absorpt_correction_type multi-scan
_exptl_absorpt_process_details
;Krause, L., Herbst-Irmer, R., Sheldrick, G. M., Stalke, D. (2015).
"Comparison of silver and molybdenum microfocus X-ray sources for single-crystal
 structure determination"
J. Appl. Cryst. 48, 3-10.
doi:10.1107/S1600576714022985
;
_exptl_crystal_colour blue
_exptl_crystal_density_diffrn 1.427
_exptl_crystal_description frgament
_exptl_crystal_F_000 231
_exptl_crystal_size_max 0.177
_exptl_crystal_size_mid 0.124
_exptl_crystal_size_min 0.067
_refine_diff_density_max 0.584
_refine_diff_density_min -0.451
_refine_diff_density_rms 0.087
_refine_ls_extinction_method none
_refine_ls_goodness_of_fit_ref 1.057
_refine_ls_hydrogen_treatment constr
_refine_ls_matrix_type full
_refine_ls_number_parameters 135
_refine_ls_number_reflns 3011
_refine_ls_number_restraints 0
_refine_ls_restrained_S_all 1.057
_refine_ls_R_factor_all 0.0418
_refine_ls_R_factor_gt 0.0389
_refine_ls_shift/su_max 0.000
_refine_ls_shift/su_mean 0.000
_refine_ls_structure_factor_coef Fsqd
_refine_ls_weighting_details 'w=1/[\s^2^(Fo^2^)+(0.0353P)^2^+0.3362P] where P=(Fo^2^+2Fc^2^)/3'
_refine_ls_weighting_scheme calc
_refine_ls_wR_factor_gt 0.0887
_refine_ls_wR_factor_ref 0.0912
_reflns_Friedel_coverage 0.000
_reflns_number_gt 2790
_reflns_number_total 3011
_reflns_threshold_expression 'I > 2\s(I)'
_cod_data_source_file Compound_6.cif
_cod_data_source_block sad_a
_cod_depositor_comments
;
The following automatic conversions were performed:

data item '_exptl_absorpt_correction_type' value 'Multi-Scan' was
changed to 'multi-scan' in accordance with the
/home/data/users/saulius/crontab/automatic-downloads/current/MDPI/lib/dictionaries/cif_core.dic
dictionary named 'cif_core.dic' version 2.4.2 last updated on
2011-04-26.

Automatic conversion script
Id: cif_fix_values 8170 2020-07-09 18:12:32Z antanas 
;
_cod_database_code 1575328
_shelx_shelxl_version_number 2019/3
_shelx_space_group_comment
;
The symmetry employed for this shelxl refinement is uniquely defined
by the following loop, which should always be used as a source of
symmetry information in preference to the above space-group names.
They are only intended as comments.
;
_exptl_bruker_absorpt_correction_t_ratio 0.9102
_shelx_estimated_absorpt_t_min 0.831
_shelx_estimated_absorpt_t_max 0.931
_bruker_diffrn_measurement_temperature_device 'Oxford Cryostream 1000'
_diffrn_measurement_bruker_total_exposure_time 7572.0
_diffrn_reflns_bruker_av_norm_i 867.464
_diffrn_reflns_bruker_number_gt 8883
_computing_bruker_data_scaling 'SADABS-2016/2 - Bruker AXS area detector scaling and absorption correction'
_geom_details
; All esds (except the esd in the dihedral angle between two l.s. planes)
 are estimated using the full covariance matrix.  The cell esds are taken
 into account individually in the estimation of esds in distances, angles
 and torsion angles; correlations between esds in cell parameters are only
 used when they are defined by crystal symmetry.  An approximate (isotropic)
 treatment of cell esds is used for estimating esds involving l.s. planes.
;

loop_
_space_group_symop_operation_xyz
'x, y, z'
'-x, -y, -z'

loop_
_atom_site_label
_atom_site_type_symbol
_atom_site_fract_x
_atom_site_fract_y
_atom_site_fract_z
_atom_site_U_iso_or_equiv
_atom_site_adp_type
_atom_site_occupancy
_atom_site_site_symmetry_order
_atom_site_calc_flag
_atom_site_refinement_flags_posn
_atom_site_refinement_flags_adp
_atom_site_refinement_flags_occupancy
_atom_site_disorder_assembly
_atom_site_disorder_group
Cu1 Cu 0.500000 0.500000 0.500000 0.01608(10) Uani 1 2 d S . P . .
O1 O 0.30279(17) 0.37570(15) 0.70974(16) 0.0185(2) Uani 1 1 d . . . . .
O2 O 0.32880(17) 0.65053(15) 0.40770(17) 0.0188(2) Uani 1 1 d . . . . .
N1 N 0.4550(2) 0.68634(18) 0.67855(19) 0.0182(3) Uani 1 1 d . . . . .
C1 C 0.4643(2) 0.9015(2) 0.8528(2) 0.0175(3) Uani 1 1 d . . . . .
C2 C 0.5486(2) 0.7406(2) 0.8767(2) 0.0208(3) Uani 1 1 d . . . . .
H2 H 0.610679 0.700816 0.953170 0.025 Uiso 1 1 calc R U . . .
C3 C 0.5410(2) 0.6396(2) 0.7876(2) 0.0205(3) Uani 1 1 d . . . . .
H3 H 0.599952 0.531111 0.804965 0.025 Uiso 1 1 calc R U . . .
C4 C 0.3715(3) 0.8391(2) 0.6593(2) 0.0202(3) Uani 1 1 d . . . . .
H4 H 0.306878 0.874077 0.585259 0.024 Uiso 1 1 calc R U . . .
C5 C 0.3734(3) 0.9493(2) 0.7410(2) 0.0207(3) Uani 1 1 d . . . . .
H5 H 0.312986 1.056988 0.720792 0.025 Uiso 1 1 calc R U . . .
C6 C 0.4712(2) 1.0197(2) 0.9350(2) 0.0185(3) Uani 1 1 d . . . . .
H6 H 0.432101 1.131822 0.893101 0.022 Uiso 1 1 calc R U . . .
C7 C 0.0050(3) 0.3160(3) 0.9365(3) 0.0263(4) Uani 1 1 d . . . . .
H7A H -0.123764 0.352726 0.956045 0.039 Uiso 1 1 calc R U . . .
H7B H 0.025655 0.326861 1.033749 0.039 Uiso 1 1 calc R U . . .
H7C H 0.030853 0.200563 0.934682 0.039 Uiso 1 1 calc R U . . .
C8 C 0.1320(2) 0.4210(2) 0.7587(2) 0.0183(3) Uani 1 1 d . . . . .
C9 C 0.1545(2) 0.6615(2) 0.4954(2) 0.0185(3) Uani 1 1 d . . . . .
C10 C 0.0551(2) 0.5568(2) 0.6624(3) 0.0227(4) Uani 1 1 d . . . . .
H10 H -0.075330 0.579508 0.715088 0.027 Uiso 1 1 calc R U . . .
C11 C 0.0520(3) 0.8020(2) 0.4059(3) 0.0273(4) Uani 1 1 d . . . . .
H11A H -0.081342 0.795190 0.477321 0.041 Uiso 1 1 calc R U . . .
H11B H 0.085610 0.794839 0.285278 0.041 Uiso 1 1 calc R U . . .
H11C H 0.085235 0.907019 0.396928 0.041 Uiso 1 1 calc R U . . .

loop_
_atom_site_aniso_label
_atom_site_aniso_U_11
_atom_site_aniso_U_22
_atom_site_aniso_U_33
_atom_site_aniso_U_23
_atom_site_aniso_U_13
_atom_site_aniso_U_12
Cu1 0.01306(15) 0.01392(15) 0.01688(15) -0.00100(11) -0.00530(11) -0.00062(10)
O1 0.0155(6) 0.0168(6) 0.0183(6) -0.0031(5) -0.0040(5) -0.0024(4)
O2 0.0173(6) 0.0173(6) 0.0201(6) -0.0041(5) -0.0085(5) 0.0012(4)
N1 0.0177(7) 0.0179(7) 0.0176(7) -0.0052(5) -0.0052(5) -0.0033(5)
C1 0.0174(8) 0.0170(8) 0.0164(8) -0.0045(6) -0.0051(6) -0.0033(6)
C2 0.0199(8) 0.0223(9) 0.0236(9) -0.0087(7) -0.0108(7) -0.0007(7)
C3 0.0191(8) 0.0189(8) 0.0242(9) -0.0087(7) -0.0090(7) 0.0012(6)
C4 0.0253(9) 0.0188(8) 0.0171(8) -0.0041(6) -0.0095(7) -0.0032(7)
C5 0.0256(9) 0.0154(8) 0.0199(8) -0.0039(6) -0.0097(7) -0.0010(6)
C6 0.0207(8) 0.0145(8) 0.0194(8) -0.0046(6) -0.0078(7) -0.0015(6)
C7 0.0207(9) 0.0326(11) 0.0203(9) -0.0069(8) -0.0021(7) -0.0081(7)
C8 0.0171(8) 0.0216(9) 0.0178(8) -0.0094(7) -0.0048(6) -0.0040(6)
C9 0.0190(8) 0.0187(8) 0.0235(8) -0.0114(7) -0.0117(7) 0.0029(6)
C10 0.0135(8) 0.0290(10) 0.0250(9) -0.0107(8) -0.0068(7) 0.0010(7)
C11 0.0255(10) 0.0258(10) 0.0361(11) -0.0104(8) -0.0202(8) 0.0068(7)

loop_
_atom_type_symbol
_atom_type_description
_atom_type_scat_dispersion_real
_atom_type_scat_dispersion_imag
_atom_type_scat_source
C C 0.0033 0.0016 'International Tables Vol C Tables 4.2.6.8 and 6.1.1.4'
H H 0.0000 0.0000 'International Tables Vol C Tables 4.2.6.8 and 6.1.1.4'
Cu Cu 0.3201 1.2651 'International Tables Vol C Tables 4.2.6.8 and 6.1.1.4'
N N 0.0061 0.0033 'International Tables Vol C Tables 4.2.6.8 and 6.1.1.4'
O O 0.0106 0.0060 'International Tables Vol C Tables 4.2.6.8 and 6.1.1.4'

loop_
_geom_angle_atom_site_label_1
_geom_angle_atom_site_label_2
_geom_angle_atom_site_label_3
_geom_angle
_geom_angle_site_symmetry_1
_geom_angle_site_symmetry_3
_geom_angle_publ_flag
O2 Cu1 O2 180.00(7) 2_666 . ?
O2 Cu1 O1 86.73(5) 2_666 . ?
O2 Cu1 O1 93.27(5) . . ?
O2 Cu1 O1 93.27(5) 2_666 2_666 ?
O2 Cu1 O1 86.73(5) . 2_666 ?
O1 Cu1 O1 180.0 . 2_666 ?
O2 Cu1 N1 88.81(5) 2_666 2_666 ?
O2 Cu1 N1 91.19(5) . 2_666 ?
O1 Cu1 N1 91.78(5) . 2_666 ?
O1 Cu1 N1 88.22(5) 2_666 2_666 ?
O2 Cu1 N1 91.19(5) 2_666 . ?
O2 Cu1 N1 88.81(5) . . ?
O1 Cu1 N1 88.22(5) . . ?
O1 Cu1 N1 91.78(5) 2_666 . ?
N1 Cu1 N1 180.0 2_666 . ?
C8 O1 Cu1 124.51(12) . . ?
C9 O2 Cu1 124.58(12) . . ?
C4 N1 C3 116.41(15) . . ?
C4 N1 Cu1 125.39(12) . . ?
C3 N1 Cu1 117.64(12) . . ?
C5 C1 C2 116.72(16) . . ?
C5 C1 C6 119.71(16) . . ?
C2 C1 C6 123.56(16) . . ?
C3 C2 C1 119.44(17) . . ?
N1 C3 C2 123.80(17) . . ?
N1 C4 C5 123.95(17) . . ?
C4 C5 C1 119.66(17) . . ?
C6 C6 C1 124.4(2) 2_677 . ?
O1 C8 C10 125.46(16) . . ?
O1 C8 C7 115.50(16) . . ?
C10 C8 C7 119.03(16) . . ?
O2 C9 C10 125.59(17) . . ?
O2 C9 C11 115.08(17) . . ?
C10 C9 C11 119.33(16) . . ?
C9 C10 C8 125.25(17) . . ?

loop_
_geom_bond_atom_site_label_1
_geom_bond_atom_site_label_2
_geom_bond_distance
_geom_bond_site_symmetry_2
_geom_bond_publ_flag
Cu1 O2 1.9510(12) 2_666 ?
Cu1 O2 1.9510(12) . ?
Cu1 O1 1.9581(12) . ?
Cu1 O1 1.9581(12) 2_666 ?
Cu1 N1 2.4774(14) 2_666 ?
Cu1 N1 2.4774(14) . ?
O1 C8 1.267(2) . ?
O2 C9 1.269(2) . ?
N1 C4 1.337(2) . ?
N1 C3 1.341(2) . ?
C1 C5 1.394(2) . ?
C1 C2 1.399(2) . ?
C1 C6 1.468(2) . ?
C2 C3 1.388(2) . ?
C4 C5 1.386(2) . ?
C6 C6 1.339(3) 2_677 ?
C7 C8 1.513(2) . ?
C8 C10 1.400(3) . ?
C9 C10 1.395(3) . ?
C9 C11 1.511(2) . ?

loop_
_geom_hbond_atom_site_label_D
_geom_hbond_atom_site_label_H
_geom_hbond_atom_site_label_A
_geom_hbond_distance_DH
_geom_hbond_distance_HA
_geom_hbond_distance_DA
_geom_hbond_angle_DHA
_geom_hbond_site_symmetry_A
_geom_hbond_publ_flag
C3 H3 O2 0.95 2.62 3.232(2) 122.2 2_666 yes

loop_
_geom_torsion_atom_site_label_1
_geom_torsion_atom_site_label_2
_geom_torsion_atom_site_label_3
_geom_torsion_atom_site_label_4
_geom_torsion
_geom_torsion_site_symmetry_1
_geom_torsion_site_symmetry_2
_geom_torsion_site_symmetry_3
_geom_torsion_site_symmetry_4
_geom_torsion_publ_flag
C5 C1 C2 C3 1.1(3) . . . . ?
C6 C1 C2 C3 -177.43(17) . . . . ?
C4 N1 C3 C2 -0.9(3) . . . . ?
Cu1 N1 C3 C2 171.02(14) . . . . ?
C1 C2 C3 N1 -0.5(3) . . . . ?
C3 N1 C4 C5 1.6(3) . . . . ?
Cu1 N1 C4 C5 -169.56(13) . . . . ?
N1 C4 C5 C1 -1.0(3) . . . . ?
C2 C1 C5 C4 -0.4(3) . . . . ?
C6 C1 C5 C4 178.16(16) . . . . ?
C5 C1 C6 C6 169.1(2) . . . 2_677 ?
C2 C1 C6 C6 -12.4(3) . . . 2_677 ?
Cu1 O1 C8 C10 7.0(2) . . . . ?
Cu1 O1 C8 C7 -173.25(11) . . . . ?
Cu1 O2 C9 C10 -7.7(2) . . . . ?
Cu1 O2 C9 C11 172.23(12) . . . . ?
O2 C9 C10 C8 -1.1(3) . . . . ?
C11 C9 C10 C8 178.97(17) . . . . ?
O1 C8 C10 C9 1.4(3) . . . . ?
C7 C8 C10 C9 -178.28(17) . . . . ?
